data_7024409
loop_
_publ_author_name
'Ghosh, Meenakshi'
'Weyherm\"uller, Thomas'
'Wieghardt, Karl'

_publ_section_title
;
 Electronic structure of the members of the electron transfer series
 [NiL](z) (z = 3+, 2+, 1+, 0) and [NiL(X)](n) (X = Cl, CO, P(OCH(3))(3))
 species containing a tetradentate, redox-noninnocent, Schiff base
 macrocyclic ligand L: an experimental and density functional theoretical
 study.
;
_journal_issue 8
_journal_name_full 'Dalton transactions (Cambridge, England : 2003)'
_journal_page_first 1996
_journal_page_last 2007
_journal_paper_doi 10.1039/b916682c
_journal_volume 39
_journal_year 2010
_chemical_formula_moiety '(C15 H20 N4 Ni), 0.5 (C4 H12 O)'
_chemical_formula_sum 'C17 H26 N4 Ni O0.5'
_chemical_formula_weight 353.13
_chemical_name_systematic
;
?
;
_space_group_IT_number 2
_symmetry_cell_setting triclinic
_symmetry_space_group_name_Hall '-P 1'
_symmetry_space_group_name_H-M 'P -1'
_atom_sites_solution_hydrogens geom
_atom_sites_solution_primary direct
_atom_sites_solution_secondary difmap
_audit_creation_method SHELXL-97
_cell_angle_alpha 83.570(3)
_cell_angle_beta 70.279(3)
_cell_angle_gamma 86.023(4)
_cell_formula_units_Z 2
_cell_length_a 8.5799(15)
_cell_length_b 9.3919(16)
_cell_length_c 10.7666(18)
_cell_measurement_temperature 100(2)
_cell_volume 811.1(2)
_computing_cell_refinement 'Bruker SAINT 6.34A'
_computing_data_collection 'Bruker SAINT 6.34A'
_computing_data_reduction 'Bruker SAINT 6.34A'
_computing_structure_refinement 'SHELXL-97 (Sheldrick, 1997)'
_computing_structure_solution 'SHELXS-97 (Sheldrick, 1990)'
_diffrn_ambient_temperature 100(2)
_diffrn_detector_area_resol_mean 66.06
_diffrn_measured_fraction_theta_full 0.971
_diffrn_measured_fraction_theta_max 0.956
_diffrn_measurement_device_type 'Bruker APEX II'
_diffrn_measurement_method 'images at 0.5 deg. stepwise rotation in omega abd phi, 10 sec. frame'
_diffrn_radiation_monochromator graphite
_diffrn_radiation_source 'rotating anode, INCOATEC Multi-Layer Optics'
_diffrn_radiation_type MoK\a
_diffrn_radiation_wavelength 0.71073
_diffrn_reflns_av_R_equivalents 0.0893
_diffrn_reflns_av_sigmaI/netI 0.0785
_diffrn_reflns_limit_h_max 12
_diffrn_reflns_limit_h_min -12
_diffrn_reflns_limit_k_max 13
_diffrn_reflns_limit_k_min -13
_diffrn_reflns_limit_l_max 15
_diffrn_reflns_limit_l_min -15
_diffrn_reflns_number 16523
_diffrn_reflns_theta_full 25.00
_diffrn_reflns_theta_max 30.00
_diffrn_reflns_theta_min 3.39
_exptl_absorpt_coefficient_mu 1.202
_exptl_absorpt_correction_T_max 0.9535
_exptl_absorpt_correction_T_min 0.8892
_exptl_absorpt_correction_type multi-scan
_exptl_absorpt_process_details 'SADABS 2008/1, Bruker AXS (2008)'
_exptl_crystal_colour 'dark brown'
_exptl_crystal_density_diffrn 1.446
_exptl_crystal_density_method 'not measured'
_exptl_crystal_description 'opaque parallelepiped'
_exptl_crystal_F_000 376
_exptl_crystal_size_max 0.10
_exptl_crystal_size_mid 0.06
_exptl_crystal_size_min 0.04
_refine_diff_density_max 3.260
_refine_diff_density_min -2.900
_refine_diff_density_rms 0.230
_refine_ls_extinction_method none
_refine_ls_goodness_of_fit_ref 1.098
_refine_ls_hydrogen_treatment constr
_refine_ls_matrix_type full
_refine_ls_number_parameters 228
_refine_ls_number_reflns 4511
_refine_ls_number_restraints 6
_refine_ls_restrained_S_all 1.097
_refine_ls_R_factor_all 0.1227
_refine_ls_R_factor_gt 0.1034
_refine_ls_shift/su_max 0.000
_refine_ls_shift/su_mean 0.000
_refine_ls_structure_factor_coef Fsqd
_refine_ls_weighting_details 'calc w=1/[\s^2^(Fo^2^)+(0.1719P)^2^+4.3778P] where P=(Fo^2^+2Fc^2^)/3'
_refine_ls_weighting_scheme calc
_refine_ls_wR_factor_gt 0.2731
_refine_ls_wR_factor_ref 0.2944
_reflns_number_gt 3555
_reflns_number_total 4511
_reflns_threshold_expression >2sigma(I)
_cod_data_source_file b916682c.txt
_cod_data_source_block 1
_cod_depositor_comments
;
The following automatic conversions were performed:

'_exptl_absorpt_correction_type' value 'Multi-Scan' changed to
'multi-scan' according to
/home/saulius/struct/CIF-dictionaries/cif_core.dic dictionary named
'cif_core.dic' version 2.4.2 from 2011-04-26.

Automatic conversion script
Id: cif_fix_values 1891 2012-01-12 08:04:46Z andrius 
;
_cod_original_sg_symbol_H-M P-1
_cod_original_formula_sum 'C17 H26 N4 Ni O0.50'
_cod_database_code 7024409

loop_
_symmetry_equiv_pos_as_xyz
'x, y, z'
'-x, -y, -z'

loop_
_atom_site_label
_atom_site_type_symbol
_atom_site_fract_x
_atom_site_fract_y
_atom_site_fract_z
_atom_site_U_iso_or_equiv
_atom_site_adp_type
_atom_site_occupancy
_atom_site_symmetry_multiplicity
_atom_site_calc_flag
_atom_site_refinement_flags
Ni1 Ni -0.23294(7) 0.02522(7) 0.07664(6) 0.0164(3) Uani 1 1 d .
N1 N -0.2628(5) -0.1543(5) 0.1654(4) 0.0201(9) Uani 1 1 d .
C2 C -0.3069(6) -0.1587(6) 0.3037(5) 0.0215(11) Uani 1 1 d .
C3 C -0.3754(7) -0.2812(6) 0.3828(5) 0.0224(11) Uani 1 1 d .
H3 H -0.3911 -0.2905 0.4750 0.027 Uiso 1 1 calc R
C4 C -0.4212(7) -0.3912(6) 0.3252(6) 0.0246(12) Uani 1 1 d .
H4 H -0.4597 -0.4786 0.3767 0.030 Uiso 1 1 calc R
C5 C -0.4102(6) -0.3722(6) 0.1926(6) 0.0241(12) Uani 1 1 d .
H5 H -0.4501 -0.4431 0.1557 0.029 Uiso 1 1 calc R
C6 C -0.3405(6) -0.2489(6) 0.1135(5) 0.0205(11) Uani 1 1 d .
C7 C -0.3386(6) -0.1993(6) -0.0144(5) 0.0211(11) Uani 1 1 d .
N8 N -0.2929(5) -0.0618(5) -0.0511(4) 0.0185(9) Uani 1 1 d .
C9 C -0.2856(7) 0.0006(6) -0.1835(5) 0.0219(11) Uani 1 1 d .
H9A H -0.3945 0.0461 -0.1796 0.026 Uiso 1 1 calc R
H9B H -0.2616 -0.0764 -0.2439 0.026 Uiso 1 1 calc R
C10 C -0.1530(7) 0.1114(7) -0.2378(5) 0.0257(12) Uani 1 1 d .
H10A H -0.1486 0.1475 -0.3289 0.031 Uiso 1 1 calc R
H10B H -0.0444 0.0638 -0.2437 0.031 Uiso 1 1 calc R
C11 C -0.1782(7) 0.2384(6) -0.1566(6) 0.0247(11) Uani 1 1 d .
H11A H -0.1097 0.3182 -0.2110 0.030 Uiso 1 1 calc R
H11B H -0.2958 0.2719 -0.1302 0.030 Uiso 1 1 calc R
N12 N -0.1306(5) 0.1974(5) -0.0347(4) 0.0200(9) Uani 1 1 d .
H12 H -0.0179 0.1738 -0.0666 0.024 Uiso 1 1 calc R
C13 C -0.1426(7) 0.3293(6) 0.0335(6) 0.0271(12) Uani 1 1 d .
H13A H -0.2581 0.3682 0.0591 0.032 Uiso 1 1 calc R
H13B H -0.0707 0.4025 -0.0289 0.032 Uiso 1 1 calc R
C14 C -0.0915(7) 0.3013(6) 0.1562(6) 0.0248(12) Uani 1 1 d .
H14A H 0.0142 0.2445 0.1340 0.030 Uiso 1 1 calc R
H14B H -0.0718 0.3941 0.1829 0.030 Uiso 1 1 calc R
C15 C -0.2191(8) 0.2221(6) 0.2724(6) 0.0279(13) Uani 1 1 d .
H15A H -0.1803 0.2120 0.3499 0.034 Uiso 1 1 calc R
H15B H -0.3243 0.2796 0.2960 0.034 Uiso 1 1 calc R
N16 N -0.2501(6) 0.0800(5) 0.2445(4) 0.0210(9) Uani 1 1 d .
C17 C -0.2797(6) -0.0270(6) 0.3437(5) 0.0202(10) Uani 1 1 d .
C18 C -0.2809(7) -0.0105(7) 0.4808(6) 0.0274(13) Uani 1 1 d .
H18A H -0.1681 0.0054 0.4783 0.041 Uiso 1 1 calc R
H18B H -0.3221 -0.0976 0.5386 0.041 Uiso 1 1 calc R
H18C H -0.3532 0.0717 0.5152 0.041 Uiso 1 1 calc R
C19 C -0.3844(7) -0.2901(7) -0.1031(6) 0.0285(13) Uani 1 1 d .
H19A H -0.4704 -0.2395 -0.1337 0.043 Uiso 1 1 calc R
H19B H -0.4261 -0.3814 -0.0536 0.043 Uiso 1 1 calc R
H19C H -0.2863 -0.3083 -0.1797 0.043 Uiso 1 1 calc R
O21 O -0.1890(10) -0.4464(9) 0.5994(8) 0.0283(19) Uani 0.50 1 d PD
C22 C -0.1514(17) -0.5621(17) 0.516(2) 0.030(4) Uani 0.50 1 d PD
H22A H -0.1852 -0.5356 0.4373 0.036 Uiso 0.50 1 calc PR
H22B H -0.2102 -0.6490 0.5656 0.036 Uiso 0.50 1 calc PR
C23 C 0.0343(14) -0.5890(16) 0.4760(16) 0.035(4) Uani 0.50 1 d PD
H23A H 0.0818 -0.6044 0.3809 0.042 Uiso 0.50 1 calc PR
H23B H 0.0619 -0.6740 0.5289 0.042 Uiso 0.50 1 calc PR
C24 C 0.0997(16) -0.4538(14) 0.504(2) 0.036(5) Uani 0.50 1 d PD
H24A H 0.1871 -0.4126 0.4242 0.043 Uiso 0.50 1 calc PR
H24B H 0.1452 -0.4738 0.5775 0.043 Uiso 0.50 1 calc PR
C25 C -0.0523(15) -0.3532(13) 0.5417(13) 0.025(3) Uani 0.50 1 d PD
H25A H -0.0459 -0.2887 0.6064 0.031 Uiso 0.50 1 calc PR
H25B H -0.0629 -0.2943 0.4626 0.031 Uiso 0.50 1 calc PR

loop_
_atom_site_aniso_label
_atom_site_aniso_U_11
_atom_site_aniso_U_22
_atom_site_aniso_U_33
_atom_site_aniso_U_23
_atom_site_aniso_U_13
_atom_site_aniso_U_12
Ni1 0.0163(3) 0.0193(4) 0.0131(4) -0.0094(3) -0.0007(2) -0.0051(2)
N1 0.0185(19) 0.026(2) 0.0144(19) -0.0111(17) 0.0008(15) -0.0077(16)
C2 0.017(2) 0.030(3) 0.017(2) -0.014(2) -0.0005(17) -0.0037(19)
C3 0.022(2) 0.025(3) 0.017(2) -0.006(2) -0.0012(18) -0.0032(19)
C4 0.024(2) 0.019(3) 0.028(3) -0.007(2) -0.001(2) -0.0043(19)
C5 0.020(2) 0.022(3) 0.028(3) -0.014(2) -0.0006(19) -0.0062(19)
C6 0.017(2) 0.022(2) 0.022(2) -0.014(2) -0.0009(18) -0.0031(18)
C7 0.016(2) 0.027(3) 0.019(2) -0.015(2) 0.0009(17) -0.0062(18)
N8 0.0197(19) 0.025(2) 0.0117(18) -0.0080(16) -0.0040(15) -0.0054(16)
C9 0.026(2) 0.028(3) 0.014(2) -0.009(2) -0.0055(18) -0.005(2)
C10 0.026(3) 0.032(3) 0.016(2) -0.007(2) -0.0004(19) -0.008(2)
C11 0.031(3) 0.024(3) 0.019(2) -0.005(2) -0.006(2) -0.007(2)
N12 0.0188(19) 0.021(2) 0.019(2) -0.0088(17) -0.0016(16) -0.0037(16)
C13 0.029(3) 0.021(3) 0.029(3) -0.012(2) -0.003(2) -0.008(2)
C14 0.026(2) 0.027(3) 0.021(2) -0.012(2) -0.003(2) -0.009(2)
C15 0.035(3) 0.023(3) 0.023(3) -0.015(2) -0.001(2) -0.010(2)
N16 0.022(2) 0.024(2) 0.017(2) -0.0121(17) -0.0031(16) -0.0038(17)
C17 0.019(2) 0.026(3) 0.015(2) -0.010(2) -0.0019(17) -0.0052(19)
C18 0.027(3) 0.034(3) 0.020(3) -0.016(2) -0.002(2) -0.005(2)
C19 0.025(2) 0.034(3) 0.027(3) -0.020(2) -0.003(2) -0.009(2)
O21 0.029(4) 0.032(5) 0.020(4) -0.010(3) 0.000(3) -0.006(3)
C22 0.033(9) 0.021(7) 0.034(9) -0.011(6) -0.006(8) -0.005(6)
C23 0.029(6) 0.044(9) 0.030(7) -0.023(7) -0.002(5) -0.002(6)
C24 0.033(9) 0.035(9) 0.034(9) -0.008(7) -0.001(8) -0.017(7)
C25 0.026(6) 0.027(7) 0.022(6) -0.005(5) -0.004(5) -0.005(5)

loop_
_atom_type_symbol
_atom_type_description
_atom_type_scat_dispersion_real
_atom_type_scat_dispersion_imag
_atom_type_scat_source
C C 0.0033 0.0016 'International Tables Vol C Tables 4.2.6.8 and 6.1.1.4'
H H 0.0000 0.0000 'International Tables Vol C Tables 4.2.6.8 and 6.1.1.4'
N N 0.0061 0.0033 'International Tables Vol C Tables 4.2.6.8 and 6.1.1.4'
Ni Ni 0.3393 1.1124 'International Tables Vol C Tables 4.2.6.8 and 6.1.1.4'
O O 0.0106 0.0060 'International Tables Vol C Tables 4.2.6.8 and 6.1.1.4'

loop_
_geom_angle_atom_site_label_1
_geom_angle_atom_site_label_2
_geom_angle_atom_site_label_3
_geom_angle
N1 Ni1 N16 83.1(2)
N1 Ni1 N8 83.5(2)
N16 Ni1 N8 158.0(2)
N1 Ni1 N12 162.7(2)
N16 Ni1 N12 99.20(19)
N8 Ni1 N12 98.8(2)
C2 N1 C6 117.9(4)
C2 N1 Ni1 115.3(4)
C6 N1 Ni1 114.5(4)
C3 C2 N1 119.8(5)
C3 C2 C17 128.4(5)
N1 C2 C17 111.8(5)
C2 C3 C4 119.4(5)
C5 C4 C3 119.9(5)
C4 C5 C6 120.2(5)
C7 C6 C5 129.2(5)
C7 C6 N1 112.0(5)
C5 C6 N1 118.8(5)
N8 C7 C6 113.7(4)
N8 C7 C19 123.0(5)
C6 C7 C19 123.3(5)
C7 N8 C9 118.3(4)
C7 N8 Ni1 114.3(4)
C9 N8 Ni1 127.3(4)
N8 C9 C10 111.2(4)
C9 C10 C11 114.8(4)
N12 C11 C10 110.6(5)
C13 N12 C11 107.9(5)
C13 N12 Ni1 116.8(4)
C11 N12 Ni1 116.1(3)
N12 C13 C14 112.4(5)
C15 C14 C13 113.5(5)
N16 C15 C14 112.8(4)
C17 N16 C15 118.2(5)
C17 N16 Ni1 115.6(3)
C15 N16 Ni1 126.0(4)
N16 C17 C2 112.6(5)
N16 C17 C18 124.4(5)
C2 C17 C18 123.0(6)
C22 O21 C25 104.7(11)
O21 C22 C23 106.0(8)
C22 C23 C24 104.6(6)
C23 C24 C25 103.7(6)
O21 C25 C24 104.6(7)

loop_
_geom_bond_atom_site_label_1
_geom_bond_atom_site_label_2
_geom_bond_distance
Ni1 N1 1.832(5)
Ni1 N16 1.890(4)
Ni1 N8 1.900(4)
Ni1 N12 1.969(5)
N1 C2 1.403(7)
N1 C6 1.411(6)
C2 C3 1.390(8)
C2 C17 1.413(7)
C3 C4 1.404(7)
C4 C5 1.390(9)
C5 C6 1.398(8)
C6 C7 1.398(8)
C7 N8 1.353(7)
C7 C19 1.508(7)
N8 C9 1.462(7)
C9 C10 1.516(8)
C10 C11 1.518(8)
C11 N12 1.505(8)
N12 C13 1.489(7)
C13 C14 1.518(9)
C14 C15 1.516(8)
C15 N16 1.461(7)
N16 C17 1.351(8)
C17 C18 1.498(8)
O21 C22 1.435(13)
O21 C25 1.435(12)
C22 C23 1.515(15)
C23 C24 1.521(15)
C24 C25 1.522(15)
